data_4317669
loop_
_publ_author_name
'Vadapalli Chandrasekhar'
'Savariraj Kingsley'
'Brian Rhatigan'
'Matthew K. Lam. '
'Arnold L. Rheingold'

_publ_contact_author
; 
     Chandrasekhar. V
     Department of Chemistry
     IIT, Kanpur 208 016
     India
;
_publ_contact_author_email vc@iitk.ac.in
_publ_contact_author_fax '+91 512 597 436'
_publ_contact_author_phone '+91 512 597 435'
_publ_section_title
;
 New Structural Forms in Molecular Metal Phosphonates: Novel Tri- and
 Hexanuclear Zinc(II) Cages Containing Phosphonate and Pyrazole Ligands
;
_journal_name_full 'Inorganic Chemistry'
_journal_page_first 1030
_journal_page_last 1032
_journal_paper_doi 10.1021/ic011154y
_journal_volume 41
_journal_year 2002
_chemical_formula_moiety 'C28 H46 Cl2 N8 O6 P2 Zn3'
_chemical_formula_sum 'C28 H46 Cl2 N8 O6 P2 Zn3'
_chemical_formula_weight 919.73
_chemical_melting_point 168
_chemical_name_common 3Zn-cluster
_chemical_name_systematic
;
 ?
;
_space_group_IT_number 2
_symmetry_cell_setting triclinic
_symmetry_space_group_name_Hall '-P 1'
_symmetry_space_group_name_H-M 'P -1'
_atom_sites_solution_hydrogens geom
_atom_sites_solution_primary direct
_atom_sites_solution_secondary difmap
_audit_creation_method SHELXL-97
_cell_angle_alpha 89.9634(60)
_cell_angle_beta 71.9449(50)
_cell_angle_gamma 67.4876(70)
_cell_formula_units_Z 2
_cell_length_a 11.4031(20)
_cell_length_b 12.0802(20)
_cell_length_c 16.9566(20)
_cell_measurement_temperature 173(2)
_cell_measurement_theta_max 25
_cell_measurement_theta_min 2
_cell_volume 2032.9(6)
_computing_cell_refinement 'Bruker SMART'
_computing_data_collection 'Bruker SMART'
_computing_data_reduction 'Bruker SHELXTL'
_computing_molecular_graphics 'Bruker SHELXTL'
_computing_publication_material 'Bruker SHELXTL'
_computing_structure_refinement 'SHELXL-97 (Sheldrick, 1997)'
_computing_structure_solution 'SHELXS-97 (Sheldrick, 1990)'
_diffrn_ambient_temperature 173(2)
_diffrn_measured_fraction_theta_full 0.979
_diffrn_measured_fraction_theta_max 0.979
_diffrn_measurement_device_type 'CCD area detector'
_diffrn_measurement_method 'phi and omega scans'
_diffrn_radiation_monochromator graphite
_diffrn_radiation_source 'fine-focus sealed tube'
_diffrn_radiation_type MoK\a
_diffrn_radiation_wavelength 0.71073
_diffrn_reflns_av_R_equivalents 0.0289
_diffrn_reflns_av_sigmaI/netI 0.0290
_diffrn_reflns_limit_h_max 14
_diffrn_reflns_limit_h_min -13
_diffrn_reflns_limit_k_max 15
_diffrn_reflns_limit_k_min -14
_diffrn_reflns_limit_l_max 21
_diffrn_reflns_limit_l_min -21
_diffrn_reflns_number 17800
_diffrn_reflns_theta_full 26.50
_diffrn_reflns_theta_max 26.50
_diffrn_reflns_theta_min 1.27
_exptl_absorpt_coefficient_mu 2.013
_exptl_absorpt_correction_T_max 0.4998
_exptl_absorpt_correction_T_min 0.3780
_exptl_absorpt_correction_type empirical
_exptl_absorpt_process_details SADABS
_exptl_crystal_colour colorless
_exptl_crystal_density_diffrn 1.503
_exptl_crystal_density_method 'not measured'
_exptl_crystal_description block
_exptl_crystal_F_000 956
_exptl_crystal_size_max 0.60
_exptl_crystal_size_mid 0.45
_exptl_crystal_size_min 0.40
_refine_diff_density_max 1.148
_refine_diff_density_min -0.991
_refine_diff_density_rms 0.132
_refine_ls_extinction_method none
_refine_ls_goodness_of_fit_ref 2.372
_refine_ls_hydrogen_treatment mixed
_refine_ls_matrix_type full
_refine_ls_number_parameters 2470
_refine_ls_number_reflns 8260
_refine_ls_number_restraints 0
_refine_ls_restrained_S_all 2.372
_refine_ls_R_factor_all 0.0857
_refine_ls_R_factor_gt 0.0749
_refine_ls_shift/su_max 0.000
_refine_ls_shift/su_mean 0.000
_refine_ls_structure_factor_coef Fsqd
_refine_ls_weighting_details 'calc w=1/[\s^2^(Fo^2^)+(0.0580P)^2^+5.3350P] where P=(Fo^2^+2Fc^2^)/3'
_refine_ls_weighting_scheme calc
_refine_ls_wR_factor_gt 0.2788
_refine_ls_wR_factor_ref 0.2943
_reflns_number_gt 7823
_reflns_number_total 8260
_reflns_threshold_expression >2sigma(I)
_cod_data_source_file ic011154y_2.cif
_cod_data_source_block 3ZN-CLUSTER
_cod_depositor_comments
;
The following automatic conversions were performed:

'_exptl_absorpt_correction_type' value 'Empirical' changed to
'empirical' according to the built-in table from CIF Core dictionary
named 'cif_core.dic' version 2.4.1 from 2010-06-29.

Automatic conversion script
Id: cif_fix_values 1646 2011-03-28 12:23:43Z adriana 
;
_cod_original_cell_volume 2032.94(3)
_cod_database_code 4317669

loop_
_symmetry_equiv_pos_as_xyz
'x, y, z'
'-x, -y, -z'

loop_
_atom_site_label
_atom_site_type_symbol
_atom_site_fract_x
_atom_site_fract_y
_atom_site_fract_z
_atom_site_U_iso_or_equiv
_atom_site_adp_type
_atom_site_occupancy
_atom_site_symmetry_multiplicity
_atom_site_calc_flag
_atom_site_refinement_flags
_atom_site_disorder_assembly
_atom_site_disorder_group
Zn1 Zn 0.8215(1) 0.9158(1) 0.2385(1) 0.0021(1) Uani 0.60 1 d P . .
Zn2 Zn 1.0084(1) 0.7433(1) 0.3870(1) 0.0020(1) Uani 0.60 1 d P . .
Zn3 Zn 1.1886(1) 0.5780(1) 0.1555(1) 0.0021(1) Uani 0.60 1 d P . .
Zn1A Zn 0.9954(2) 0.7561(1) 0.1137(1) 0.0027(1) Uani 0.40 1 d P . .
Zn2A Zn 1.1885(2) 0.5800(1) 0.2600(1) 0.0029(1) Uani 0.40 1 d P . .
Zn3A Zn 0.8219(2) 0.9205(1) 0.3423(1) 0.0028(1) Uani 0.40 1 d P . .
P1 P 1.1041(1) 0.8495(1) 0.2307(1) 0.0025(1) Uani 1 1 d . . .
O1 O 1.0186(3) 0.8811(3) 0.3243(2) 0.0029(1) Uani 1 1 d . . .
O2 O 1.0122(3) 0.8859(3) 0.1770(2) 0.0027(1) Uani 1 1 d . . .
O3 O 1.1967(3) 0.7163(3) 0.2077(2) 0.0031(1) Uani 1 1 d . . .
P2 P 0.9076(1) 0.6452(1) 0.2724(1) 0.0024(1) Uani 1 1 d . . .
O4 O 0.9924(3) 0.6136(3) 0.1779(2) 0.0028(1) Uani 1 1 d . . .
O5 O 0.9995(3) 0.6103(3) 0.3259(2) 0.0029(1) Uani 1 1 d . . .
O6 O 0.8140(3) 0.7787(3) 0.2951(2) 0.0029(1) Uani 1 1 d . . .
N1 N 1.1771(6) 0.6729(7) 0.4095(3) 0.0068(2) Uani 1 1 d . . .
N2 N 1.2642(6) 0.5654(7) 0.3651(3) 0.0066(2) Uani 1 1 d . . .
C1 C 1.3698(8) 0.5211(8) 0.3921(4) 0.0059(2) Uani 1 1 d . . .
C2 C 1.3483(9) 0.6062(7) 0.4551(5) 0.0061(2) Uani 1 1 d . . .
H2A H 1.4073 0.6006 0.4854 0.0073 Uiso 1 1 calc R . .
C3 C 1.2278(7) 0.6993(8) 0.4662(4) 0.0054(2) Uani 1 1 d . . .
C4 C 1.4817(11) 0.3992(7) 0.3549(5) 0.0077(3) Uani 1 1 d . . .
H4A H 1.4623 0.3630 0.3114 0.0115 Uiso 1 1 calc R . .
H4B H 1.4889 0.3467 0.3988 0.0115 Uiso 1 1 calc R . .
H4C H 1.5669 0.4084 0.3303 0.0115 Uiso 1 1 calc R . .
C5 C 1.1497(9) 0.8168(9) 0.5243(5) 0.0074(3) Uani 1 1 d . . .
H5A H 1.0646 0.8607 0.5143 0.0111 Uiso 1 1 calc R . .
H5B H 1.2028 0.8660 0.5140 0.0111 Uiso 1 1 calc R . .
H5C H 1.1309 0.8001 0.5825 0.0111 Uiso 1 1 calc R . .
N3 N 0.8445(5) 0.8122(7) 0.4824(3) 0.0059(2) Uani 1 1 d . . .
N4 N 0.7556(5) 0.9249(6) 0.4786(4) 0.0060(2) Uani 1 1 d . . .
C7 C 0.6532(7) 0.9680(7) 0.5504(4) 0.0050(2) Uani 1 1 d . . .
C8 C 0.6774(8) 0.8793(7) 0.6023(4) 0.0055(2) Uani 1 1 d . . .
H8A H 0.6217 0.8840 0.6582 0.0066 Uiso 1 1 calc R . .
C9 C 0.7979(6) 0.7813(7) 0.5584(3) 0.0045(2) Uani 1 1 d . . .
C10 C 0.5495(10) 1.0876(8) 0.5604(5) 0.0075(2) Uani 1 1 d . . .
H10A H 0.5687 1.1230 0.5084 0.0113 Uiso 1 1 calc R . .
H10B H 0.5475 1.1385 0.6062 0.0113 Uiso 1 1 calc R . .
H10C H 0.4619 1.0825 0.5735 0.0113 Uiso 1 1 calc R . .
C11 C 0.8691(8) 0.6637(8) 0.5845(4) 0.0063(2) Uani 1 1 d . . .
H11A H 0.9515 0.6154 0.5384 0.0095 Uiso 1 1 calc R . .
H11B H 0.8103 0.6199 0.5990 0.0095 Uiso 1 1 calc R . .
H11C H 0.8925 0.6783 0.6333 0.0095 Uiso 1 1 calc R . .
N5 N 1.2385(5) 0.6031(6) 0.0311(3) 0.0057(2) Uani 1 1 d . . .
N6 N 1.1539(5) 0.7174(7) 0.0227(3) 0.0061(2) Uani 1 1 d . . .
C12 C 1.1888(6) 0.7364(7) -0.0572(4) 0.0045(2) Uani 1 1 d . . .
C13 C 1.2987(8) 0.6307(7) -0.1014(4) 0.0060(2) Uani 1 1 d . . .
H13A H 1.3468 0.6165 -0.1598 0.0072 Uiso 1 1 calc R . .
C14 C 1.3244(7) 0.5508(7) -0.0444(4) 0.0049(2) Uani 1 1 d . . .
C15 C 1.1161(9) 0.8509(8) -0.0844(4) 0.0069(2) Uani 1 1 d . . .
H15A H 1.0434 0.9057 -0.0359 0.0103 Uiso 1 1 calc R . .
H15B H 1.0778 0.8347 -0.1253 0.0103 Uiso 1 1 calc R . .
H15C H 1.1786 0.8884 -0.1103 0.0103 Uiso 1 1 calc R . .
C16 C 1.4265(8) 0.4290(8) -0.0576(5) 0.0064(2) Uani 1 1 d . . .
H16A H 1.4174 0.3963 -0.0041 0.0095 Uiso 1 1 calc R . .
H16B H 1.5160 0.4304 -0.0805 0.0095 Uiso 1 1 calc R . .
H16C H 1.4152 0.3779 -0.0970 0.0095 Uiso 1 1 calc R . .
N7 N 0.8369(6) 0.7870(8) 0.0937(3) 0.0076(2) Uani 1 1 d . . .
N8 N 0.7586(6) 0.8980(7) 0.1383(3) 0.0065(2) Uani 1 1 d . . .
C17 C 0.6677(9) 0.9533(8) 0.1017(4) 0.0063(2) Uani 1 1 d . . .
C18 C 0.6877(9) 0.8757(8) 0.0345(4) 0.0062(2) Uani 1 1 d . . .
H18A H 0.6357 0.8920 -0.0016 0.0075 Uiso 1 1 calc R . .
C19 C 0.7970(7) 0.7701(8) 0.0295(4) 0.0054(2) Uani 1 1 d . . .
C20 C 0.5584(12) 1.0814(8) 0.1369(6) 0.0090(3) Uani 1 1 d . . .
H20A H 0.5720 1.1126 0.1852 0.0135 Uiso 1 1 calc R . .
H20B H 0.4694 1.0785 0.1543 0.0135 Uiso 1 1 calc R . .
H20C H 0.5462 1.1346 0.0935 0.0135 Uiso 1 1 calc R . .
C21 C 0.8662(9) 0.6573(9) -0.0285(5) 0.0072(2) Uani 1 1 d . . .
H21A H 0.9412 0.6018 -0.0124 0.0108 Uiso 1 1 calc R . .
H21B H 0.9010 0.6746 -0.0855 0.0108 Uiso 1 1 calc R . .
H21C H 0.8027 0.6201 -0.0264 0.0108 Uiso 1 1 calc R . .
C22 C 0.8028(5) 0.5602(4) 0.2952(3) 0.0034(1) Uani 1 1 d . . .
C23 C 0.7007(7) 0.6033(6) 0.2473(4) 0.0050(2) Uani 1 1 d . . .
H23A H 0.6438 0.5577 0.2595 0.0074 Uiso 1 1 calc R . .
H23B H 0.7498 0.5898 0.1871 0.0074 Uiso 1 1 calc R . .
H23C H 0.6442 0.6897 0.2652 0.0074 Uiso 1 1 calc R . .
C24 C 0.8881(7) 0.4250(5) 0.2676(5) 0.0055(2) Uani 1 1 d . . .
H24A H 0.8295 0.3809 0.2805 0.0083 Uiso 1 1 calc R . .
H24B H 0.9531 0.3965 0.2975 0.0083 Uiso 1 1 calc R . .
H24C H 0.9365 0.4108 0.2072 0.0083 Uiso 1 1 calc R . .
C25 C 0.7295(7) 0.5812(6) 0.3901(4) 0.0048(2) Uani 1 1 d . . .
H25A H 0.6722 0.5359 0.4036 0.0072 Uiso 1 1 calc R . .
H25B H 0.6737 0.6676 0.4083 0.0072 Uiso 1 1 calc R . .
H25C H 0.7959 0.5534 0.4190 0.0072 Uiso 1 1 calc R . .
C26 C 1.2100(6) 0.9330(5) 0.2087(4) 0.0037(1) Uani 1 1 d . . .
C27 C 1.1261(7) 1.0688(6) 0.2371(5) 0.0058(2) Uani 1 1 d . . .
H27A H 1.1858 1.1119 0.2244 0.0087 Uiso 1 1 calc R . .
H27B H 1.0779 1.0826 0.2975 0.0087 Uiso 1 1 calc R . .
H27C H 1.0610 1.0988 0.2074 0.0087 Uiso 1 1 calc R . .
C28 C 1.3109(7) 0.8875(7) 0.2577(4) 0.0053(2) Uani 1 1 d . . .
H28A H 1.3691 0.9320 0.2464 0.0080 Uiso 1 1 calc R . .
H28B H 1.3663 0.8009 0.2397 0.0080 Uiso 1 1 calc R . .
H28C H 1.2608 0.9009 0.3178 0.0080 Uiso 1 1 calc R . .
C29 C 1.2851(7) 0.9117(7) 0.1139(4) 0.0056(2) Uani 1 1 d . . .
H29A H 1.3430 0.9565 0.1010 0.0085 Uiso 1 1 calc R . .
H29B H 1.2196 0.9399 0.0844 0.0085 Uiso 1 1 calc R . .
H29C H 1.3405 0.8252 0.0959 0.0085 Uiso 1 1 calc R . .
Cl1 Cl 1.3153(1) 0.4022(1) 0.1813(1) 0.0039(1) Uani 1 1 d . . .
Cl2 Cl 0.6957(1) 1.0920(1) 0.3190(1) 0.0038(1) Uani 1 1 d . . .

loop_
_atom_site_aniso_label
_atom_site_aniso_U_11
_atom_site_aniso_U_22
_atom_site_aniso_U_33
_atom_site_aniso_U_23
_atom_site_aniso_U_13
_atom_site_aniso_U_12
Zn1 0.025(1) 0.018(1) 0.017(1) 0.001(1) -0.007(1) -0.007(1)
Zn2 0.020(1) 0.021(1) 0.015(1) -0.001(1) -0.004(1) -0.006(1)
Zn3 0.024(1) 0.019(1) 0.017(1) -0.001(1) -0.006(1) -0.006(1)
Zn1A 0.027(1) 0.025(1) 0.024(1) 0.001(1) -0.008(1) -0.006(1)
Zn3A 0.030(1) 0.025(1) 0.024(1) 0.001(1) -0.008(1) -0.008(1)
Zn2A 0.031(1) 0.024(1) 0.028(1) 0.003(1) -0.011(1) -0.007(1)
P1 0.026(1) 0.022(1) 0.025(1) -0.001(1) -0.005(1) -0.010(1)
P2 0.026(1) 0.021(1) 0.024(1) -0.001(1) -0.006(1) -0.010(1)
O1 0.032(2) 0.026(2) 0.026(2) -0.002(1) -0.006(1) -0.012(1)
O2 0.027(2) 0.024(2) 0.026(2) -0.002(1) -0.007(1) -0.008(1)
O3 0.035(2) 0.022(2) 0.032(2) -0.002(1) -0.008(2) -0.011(2)
O4 0.031(2) 0.024(2) 0.026(2) -0.002(1) -0.007(1) -0.010(1)
O5 0.028(2) 0.025(2) 0.029(2) -0.002(1) -0.009(1) -0.006(1)
O6 0.030(2) 0.022(2) 0.029(2) -0.001(1) -0.006(1) -0.007(1)
N1 0.037(3) 0.129(6) 0.034(3) -0.015(3) -0.015(2) -0.028(3)
N2 0.049(3) 0.117(5) 0.032(3) -0.023(3) 0.002(2) -0.047(4)
N3 0.027(2) 0.112(5) 0.029(2) 0.025(3) -0.007(2) -0.021(3)
N4 0.031(3) 0.102(5) 0.050(3) 0.039(3) -0.019(2) -0.025(3)
N5 0.028(2) 0.108(5) 0.035(3) 0.031(3) -0.011(2) -0.027(3)
N6 0.029(2) 0.113(5) 0.029(2) 0.025(3) -0.010(2) -0.017(3)
N7 0.045(3) 0.155(7) 0.029(3) -0.016(3) -0.011(2) -0.043(4)
N8 0.054(3) 0.127(6) 0.027(3) -0.010(3) -0.006(2) -0.058(4)
C1 0.084(5) 0.090(5) 0.039(3) 0.029(3) -0.028(3) -0.069(5)
C2 0.090(5) 0.075(5) 0.065(4) 0.030(4) -0.060(4) -0.054(4)
C3 0.067(4) 0.103(6) 0.025(3) 0.014(3) -0.018(3) -0.067(4)
C4 0.133(8) 0.060(5) 0.057(4) 0.013(4) -0.035(5) -0.056(5)
C5 0.086(6) 0.127(8) 0.048(4) 0.017(4) -0.030(4) -0.077(6)
C7 0.062(4) 0.075(5) 0.034(3) 0.010(3) -0.021(3) -0.046(4)
C8 0.078(5) 0.068(4) 0.025(3) 0.001(3) -0.003(3) -0.047(4)
C9 0.048(3) 0.079(4) 0.025(3) 0.015(3) -0.012(2) -0.043(3)
C10 0.114(7) 0.075(5) 0.064(5) 0.011(4) -0.040(5) -0.059(5)
C11 0.081(5) 0.090(6) 0.033(3) 0.019(3) -0.020(3) -0.048(5)
C12 0.047(3) 0.075(4) 0.030(3) 0.006(3) -0.012(3) -0.041(3)
C13 0.098(6) 0.074(5) 0.025(3) 0.007(3) -0.010(3) -0.061(5)
C14 0.058(4) 0.068(4) 0.039(3) 0.007(3) -0.019(3) -0.043(4)
C15 0.100(6) 0.086(6) 0.037(3) 0.020(4) -0.019(4) -0.057(5)
C16 0.075(5) 0.079(5) 0.047(4) -0.005(3) -0.010(3) -0.049(4)
C17 0.105(6) 0.086(5) 0.032(3) 0.023(3) -0.023(4) -0.072(5)
C18 0.107(6) 0.090(5) 0.043(4) 0.032(4) -0.052(4) -0.074(5)
C19 0.058(4) 0.101(6) 0.032(3) 0.020(3) -0.024(3) -0.055(4)
C20 0.171(11) 0.075(6) 0.068(5) 0.029(4) -0.064(6) -0.077(7)
C21 0.073(5) 0.118(7) 0.044(4) 0.004(4) -0.026(4) -0.054(5)
C22 0.038(3) 0.022(2) 0.042(3) 0.004(2) -0.009(2) -0.014(2)
C23 0.049(3) 0.054(4) 0.060(4) 0.010(3) -0.024(3) -0.031(3)
C24 0.062(4) 0.029(3) 0.069(4) -0.001(3) -0.012(3) -0.020(3)
C25 0.050(4) 0.054(4) 0.041(3) 0.004(3) 0.000(3) -0.034(3)
C26 0.045(3) 0.024(2) 0.044(3) 0.006(2) -0.010(2) -0.021(2)
C27 0.058(4) 0.033(3) 0.079(5) -0.001(3) -0.012(4) -0.023(3)
C28 0.055(4) 0.073(4) 0.058(4) 0.010(3) -0.026(3) -0.048(4)
C29 0.069(4) 0.071(4) 0.041(3) 0.008(3) -0.002(3) -0.053(4)
Cl2 0.040(1) 0.025(1) 0.037(1) -0.005(1) -0.010(1) -0.002(1)
Cl1 0.042(1) 0.026(1) 0.038(1) -0.002(1) -0.014(1) -0.003(1)

loop_
_atom_type_symbol
_atom_type_description
_atom_type_scat_dispersion_real
_atom_type_scat_dispersion_imag
_atom_type_scat_source
C C 0.0033 0.0016 'International Tables Vol C Tables 4.2.6.8 and 6.1.1.4'
H H 0.0000 0.0000 'International Tables Vol C Tables 4.2.6.8 and 6.1.1.4'
N N 0.0061 0.0033 'International Tables Vol C Tables 4.2.6.8 and 6.1.1.4'
O O 0.0106 0.0060 'International Tables Vol C Tables 4.2.6.8 and 6.1.1.4'
P P 0.1023 0.0942 'International Tables Vol C Tables 4.2.6.8 and 6.1.1.4'
Cl Cl 0.1484 0.1585 'International Tables Vol C Tables 4.2.6.8 and 6.1.1.4'
Zn Zn 0.2839 1.4301 'International Tables Vol C Tables 4.2.6.8 and 6.1.1.4'

loop_
_geom_angle_atom_site_label_1
_geom_angle_atom_site_label_2
_geom_angle_atom_site_label_3
_geom_angle
_geom_angle_site_symmetry_1
_geom_angle_site_symmetry_3
_geom_angle_publ_flag
O6 Zn1 O2 109.51(14) . . ?
O6 Zn1 N8 103.2(2) . . ?
O2 Zn1 N8 99.79(17) . . ?
O6 Zn1 Cl2 113.66(11) . . ?
O2 Zn1 Cl2 116.48(11) . . ?
N8 Zn1 Cl2 112.6(2) . . ?
N3 Zn2 N1 117.3(2) . . ?
N3 Zn2 O5 107.8(2) . . ?
N1 Zn2 O5 105.3(2) . . ?
N3 Zn2 O1 105.5(2) . . ?
N1 Zn2 O1 105.4(3) . . ?
O5 Zn2 O1 116.06(14) . . ?
O3 Zn3 O4 107.44(14) . . ?
O3 Zn3 N5 102.1(2) . . ?
O4 Zn3 N5 98.00(17) . . ?
O3 Zn3 Cl1 114.57(11) . . ?
O4 Zn3 Cl1 117.63(11) . . ?
N5 Zn3 Cl1 114.84(18) . . ?
N7 Zn1A N6 118.9(3) . . ?
N7 Zn1A O2 119.3(3) . . ?
N6 Zn1A O2 97.4(2) . . ?
N7 Zn1A O4 95.6(3) . . ?
N6 Zn1A O4 113.1(2) . . ?
O2 Zn1A O4 113.60(15) . . ?
N7 Zn1A N8 32.4(3) . . ?
N6 Zn1A N8 132.5(2) . . ?
O2 Zn1A N8 87.08(17) . . ?
O4 Zn1A N8 107.94(19) . . ?
O6 Zn3A O1 106.95(15) . . ?
O6 Zn3A Cl2 116.69(13) . . ?
O1 Zn3A Cl2 120.30(13) . . ?
O6 Zn3A N4 107.3(2) . . ?
O1 Zn3A N4 97.34(17) . . ?
Cl2 Zn3A N4 105.82(18) . . ?
O3 Zn2A O5 110.46(16) . . ?
O3 Zn2A N2 110.3(2) . . ?
O5 Zn2A N2 97.40(18) . . ?
O3 Zn2A Cl1 115.72(13) . . ?
O5 Zn2A Cl1 117.47(13) . . ?
N2 Zn2A Cl1 103.4(2) . . ?
O3 Zn2A P2 93.05(12) . . ?
O5 Zn2A P2 28.98(10) . . ?
N2 Zn2A P2 125.98(16) . . ?
Cl1 Zn2A P2 108.99(7) . . ?
O3 P1 O2 110.24(19) . . ?
O3 P1 O1 111.9(2) . . ?
O2 P1 O1 110.12(19) . . ?
O3 P1 C26 107.1(2) . . ?
O2 P1 C26 109.0(2) . . ?
O1 P1 C26 108.4(2) . . ?
O6 P2 O5 110.14(19) . . ?
O6 P2 O4 111.54(19) . . ?
O5 P2 O4 110.61(19) . . ?
O6 P2 C22 107.3(2) . . ?
O5 P2 C22 108.9(2) . . ?
O4 P2 C22 108.2(2) . . ?
O6 P2 Zn2A 116.90(14) . . ?
O5 P2 Zn2A 38.79(14) . . ?
O4 P2 Zn2A 73.10(14) . . ?
C22 P2 Zn2A 131.79(18) . . ?
P1 O1 Zn2 116.89(19) . . ?
P1 O1 Zn3A 111.66(19) . . ?
Zn2 O1 Zn3A 83.60(13) . . ?
P1 O2 Zn1 114.22(19) . . ?
P1 O2 Zn1A 118.93(19) . . ?
Zn1 O2 Zn1A 80.30(13) . . ?
P1 O3 Zn2A 131.4(2) . . ?
P1 O3 Zn3 134.0(2) . . ?
Zn2A O3 Zn3 55.16(10) . . ?
P2 O4 Zn3 113.02(19) . . ?
P2 O4 Zn1A 116.38(19) . . ?
Zn3 O4 Zn1A 83.60(13) . . ?
P2 O5 Zn2 116.96(19) . . ?
P2 O5 Zn2A 112.2(2) . . ?
Zn2 O5 Zn2A 83.53(14) . . ?
P2 O6 Zn1 130.7(2) . . ?
P2 O6 Zn3A 134.9(2) . . ?
Zn1 O6 Zn3A 54.27(10) . . ?
N2 N1 C3 108.3(6) . . ?
N2 N1 Zn2 115.4(4) . . ?
C3 N1 Zn2 135.9(6) . . ?
N1 N2 C1 109.7(6) . . ?
N1 N2 Zn2A 98.0(5) . . ?
C1 N2 Zn2A 147.7(5) . . ?
C9 N3 N4 108.3(5) . . ?
C9 N3 Zn2 135.4(5) . . ?
N4 N3 Zn2 116.0(4) . . ?
C7 N4 N3 110.7(5) . . ?
C7 N4 Zn3A 146.4(4) . . ?
N3 N4 Zn3A 98.3(4) . . ?
C14 N5 N6 107.3(5) . . ?
C14 N5 Zn3 143.0(5) . . ?
N6 N5 Zn3 109.7(4) . . ?
C12 N6 N5 110.2(6) . . ?
C12 N6 Zn1A 137.6(5) . . ?
N5 N6 Zn1A 104.7(4) . . ?
C19 N7 N8 111.3(7) . . ?
C19 N7 Zn1A 138.3(5) . . ?
N8 N7 Zn1A 100.9(4) . . ?
C17 N8 N7 106.7(5) . . ?
C17 N8 Zn1 143.9(6) . . ?
N7 N8 Zn1 109.3(5) . . ?
C17 N8 Zn1A 144.7(5) . . ?
N7 N8 Zn1A 46.7(3) . . ?
Zn1 N8 Zn1A 67.95(18) . . ?
N2 C1 C2 106.7(7) . . ?
N2 C1 C4 121.1(7) . . ?
C2 C1 C4 132.2(7) . . ?
C3 C2 C1 108.1(6) . . ?
C2 C3 N1 107.2(7) . . ?
C2 C3 C5 133.4(6) . . ?
N1 C3 C5 119.4(7) . . ?
N4 C7 C8 106.1(7) . . ?
N4 C7 C10 119.7(7) . . ?
C8 C7 C10 134.2(7) . . ?
C7 C8 C9 108.4(6) . . ?
N3 C9 C8 106.4(6) . . ?
N3 C9 C11 123.1(6) . . ?
C8 C9 C11 130.5(6) . . ?
N6 C12 C13 106.2(6) . . ?
N6 C12 C15 121.9(6) . . ?
C13 C12 C15 131.9(6) . . ?
C14 C13 C12 107.4(6) . . ?
N5 C14 C13 109.0(7) . . ?
N5 C14 C16 121.3(6) . . ?
C13 C14 C16 129.7(7) . . ?
N8 C17 C18 108.9(8) . . ?
N8 C17 C20 121.6(7) . . ?
C18 C17 C20 129.4(8) . . ?
C17 C18 C19 107.5(6) . . ?
N7 C19 C18 105.5(7) . . ?
N7 C19 C21 121.8(7) . . ?
C18 C19 C21 132.7(6) . . ?
C24 C22 C25 108.9(5) . . ?
C24 C22 C23 108.6(5) . . ?
C25 C22 C23 111.0(5) . . ?
C24 C22 P2 110.9(4) . . ?
C25 C22 P2 108.4(4) . . ?
C23 C22 P2 109.1(4) . . ?
C27 C26 C29 109.4(5) . . ?
C27 C26 C28 108.4(5) . . ?
C29 C26 C28 111.0(5) . . ?
C27 C26 P1 111.1(4) . . ?
C29 C26 P1 108.6(4) . . ?
C28 C26 P1 108.5(4) . . ?
Zn3A Cl2 Zn1 47.71(5) . . ?
Zn3 Cl1 Zn2A 47.33(5) . . ?

loop_
_geom_bond_atom_site_label_1
_geom_bond_atom_site_label_2
_geom_bond_distance
_geom_bond_site_symmetry_2
_geom_bond_publ_flag
Zn1 O6 1.930(3) . ?
Zn1 O2 1.985(3) . ?
Zn1 N8 2.078(5) . ?
Zn1 Cl2 2.2144 . ?
Zn2 N3 1.934(5) . ?
Zn2 N1 1.942(6) . ?
Zn2 O5 1.964(3) . ?
Zn2 O1 1.996(3) . ?
Zn3 O3 1.937(3) . ?
Zn3 O4 2.018(3) . ?
Zn3 N5 2.062(5) . ?
Zn3 Cl1 2.1976(15) . ?
Zn1A N7 1.840(6) . ?
Zn1A N6 1.869(5) . ?
Zn1A O2 2.001(4) . ?
Zn1A O4 2.041(4) . ?
Zn3A O6 1.936(4) . ?
Zn3A O1 2.027(4) . ?
Zn3A Cl2 2.142(2) . ?
Zn3A N4 2.191(6) . ?
Zn2A O3 1.889(4) . ?
Zn2A O5 1.982(4) . ?
Zn2A N2 2.188(6) . ?
Zn2A Cl1 2.217(2) . ?
Zn2A P2 2.929(2) . ?
P1 O3 1.517(3) . ?
P1 O2 1.537(3) . ?
P1 O1 1.540(3) . ?
P1 C26 1.808(5) . ?
P2 O6 1.522(3) . ?
P2 O5 1.533(4) . ?
P2 O4 1.552(3) . ?
P2 C22 1.812(5) . ?
N1 N2 1.338(9) . ?
N1 C3 1.359(7) . ?
N2 C1 1.340(10) . ?
N3 C9 1.345(7) . ?
N3 N4 1.367(9) . ?
N4 C7 1.331(9) . ?
N5 C14 1.323(8) . ?
N5 N6 1.387(9) . ?
N6 C12 1.334(7) . ?
N7 C19 1.346(8) . ?
N7 N8 1.354(10) . ?
N8 C17 1.332(10) . ?
C1 C2 1.380(11) . ?
C1 C4 1.503(12) . ?
C2 C3 1.358(11) . ?
C3 C5 1.506(12) . ?
C7 C8 1.386(10) . ?
C7 C10 1.443(12) . ?
C8 C9 1.402(10) . ?
C9 C11 1.488(11) . ?
C12 C13 1.398(10) . ?
C12 C15 1.475(11) . ?
C13 C14 1.381(10) . ?
C14 C16 1.448(11) . ?
C17 C18 1.381(10) . ?
C17 C20 1.538(13) . ?
C18 C19 1.380(11) . ?
C19 C21 1.464(12) . ?
C22 C24 1.528(8) . ?
C22 C25 1.534(8) . ?
C22 C23 1.551(8) . ?
C26 C27 1.533(8) . ?
C26 C29 1.536(8) . ?
C26 C28 1.557(8) . ?
